data_2014169
loop_
_publ_author_name
'Li Feng'
'Zhi-Ming Li'
'Yong-Sheng Tan'
'Min-Qin Chen'
'Lin-Hong Weng'
'Feng-Gang Tao'

_publ_section_title
;
 A new photochromic tetrahydroindolizine
;
_journal_issue 7
_journal_name_full 'Acta Crystallographica Section C'
_journal_page_first o473
_journal_page_last o474
_journal_paper_doi 10.1107/S0108270104010583
_journal_volume 60
_journal_year 2004
_chemical_formula_iupac 'C38 H31 F N2 O8'
_chemical_formula_moiety 'C38 H31 F N2 O8'
_chemical_formula_sum 'C38 H31 F N2 O8'
_chemical_formula_weight 662.65
_chemical_name_systematic
;
dimethyl
10b'-(4-fluorostyryl)-8',9'-dimethoxy-4-nitro-5',6'-dihydro-spiro[9H-
fluorene-9,1'(10b'H)-pyrrolo[2,1-a]isoquinoline]-2',3'-dicarboxylate
;
_space_group_IT_number 14
_symmetry_cell_setting monoclinic
_symmetry_space_group_name_Hall '-P 2yn'
_symmetry_space_group_name_H-M 'P 1 21/n 1'
_atom_sites_solution_hydrogens geom
_atom_sites_solution_primary direct
_atom_sites_solution_secondary difmap
_audit_creation_method SHELXL-97
_cell_angle_alpha 90.00
_cell_angle_beta 98.739(2)
_cell_angle_gamma 90.00
_cell_formula_units_Z 4
_cell_length_a 12.2895(16)
_cell_length_b 20.015(3)
_cell_length_c 13.4042(18)
_cell_measurement_reflns_used 6208
_cell_measurement_temperature 298(2)
_cell_measurement_theta_max 26.785
_cell_measurement_theta_min 2.329
_cell_volume 3258.8(8)
_computing_cell_refinement 'SAINT (Bruker, 1999)'
_computing_data_collection 'SMART (Bruker, 2001)'
_computing_data_reduction SAINT
_computing_molecular_graphics 'SHELXTL (Sheldrick, 1999)'
_computing_publication_material SHELXTL
_computing_structure_refinement 'SHELXL97 (Sheldrick, 1997)'
_computing_structure_solution 'SHELXS97 (Sheldrick, 1997)'
_diffrn_ambient_temperature 298(2)
_diffrn_measured_fraction_theta_full 0.998
_diffrn_measured_fraction_theta_max 0.998
_diffrn_measurement_device_type 'Bruker SMART CCD area-detector'
_diffrn_measurement_method \w
_diffrn_radiation_monochromator graphite
_diffrn_radiation_source 'fine-focus sealed tube'
_diffrn_radiation_type MoK\a
_diffrn_radiation_wavelength 0.71073
_diffrn_reflns_av_R_equivalents 0.0349
_diffrn_reflns_av_sigmaI/netI 0.0368
_diffrn_reflns_limit_h_max 10
_diffrn_reflns_limit_h_min -15
_diffrn_reflns_limit_k_max 24
_diffrn_reflns_limit_k_min -24
_diffrn_reflns_limit_l_max 16
_diffrn_reflns_limit_l_min -16
_diffrn_reflns_number 14831
_diffrn_reflns_theta_full 26.01
_diffrn_reflns_theta_max 26.01
_diffrn_reflns_theta_min 1.84
_diffrn_standards_decay_% 4.09
_exptl_absorpt_coefficient_mu 0.099
_exptl_absorpt_correction_T_max 0.9805
_exptl_absorpt_correction_T_min 0.9615
_exptl_absorpt_correction_type multi-scan
_exptl_absorpt_process_details '(SADABS; Sheldrick, 1996)'
_exptl_crystal_colour yellow
_exptl_crystal_density_diffrn 1.351
_exptl_crystal_density_method 'not measured'
_exptl_crystal_description prism
_exptl_crystal_F_000 1384
_exptl_crystal_size_max 0.40
_exptl_crystal_size_mid 0.30
_exptl_crystal_size_min 0.20
_refine_diff_density_max 0.481
_refine_diff_density_min -0.248
_refine_ls_extinction_coef 0.0088(9)
_refine_ls_extinction_expression Fc^*^=kFc[1+0.001xFc^2^\l^3^/sin(2\q)]^-1/4^
_refine_ls_extinction_method SHELXL97
_refine_ls_goodness_of_fit_ref 1.013
_refine_ls_hydrogen_treatment constr
_refine_ls_matrix_type full
_refine_ls_number_parameters 447
_refine_ls_number_reflns 6400
_refine_ls_number_restraints 0
_refine_ls_restrained_S_all 1.013
_refine_ls_R_factor_all 0.0671
_refine_ls_R_factor_gt 0.0511
_refine_ls_shift/su_max 0.014
_refine_ls_shift/su_mean 0.001
_refine_ls_structure_factor_coef Fsqd
_refine_ls_weighting_details 'calc w=1/[\s^2^(Fo^2^)+(0.0831P)^2^+0.2767P] where P=(Fo^2^+2Fc^2^)/3'
_refine_ls_weighting_scheme calc
_refine_ls_wR_factor_gt 0.1306
_refine_ls_wR_factor_ref 0.1426
_reflns_number_gt 4837
_reflns_number_total 6400
_reflns_threshold_expression I>2\s(I)
_cod_data_source_file gd1322.cif
_cod_data_source_block I
_cod_depositor_comments
;
The following automatic conversions were performed:
'_symmetry_cell_setting' value 'MONOCLINIC' changed to 'monoclinic'
according to '/home/saulius/struct/CIF-dictionaries/cif_core.dic'
dictionary named 'cif_core.dic' version 2.4.1 from 2010-06-29.

Automatic conversion script
Id: cif_fix_enum 1527 2010-12-29 10:47:43Z saulius 

The following automatic conversions were performed:

'_symmetry_cell_setting' value 'MONOCLINIC' changed to 'monoclinic'
according to /home/saulius/struct/CIF-dictionaries/cif_core.dic
dictionary named 'cif_core.dic' version 2.4.1 from 2010-06-29.

Automatic conversion script
Id: cif_fix_values 1715 2011-07-08 13:25:40Z adriana 
;
_cod_original_sg_symbol_H-M 'P 21/n'
_cod_database_code 2014169
_cod_database_fobs_code 2014169

loop_
_symmetry_equiv_pos_as_xyz
'x, y, z'
'-x+1/2, y+1/2, -z+1/2'
'-x, -y, -z'
'x-1/2, -y-1/2, z-1/2'

loop_
_atom_site_label
_atom_site_fract_x
_atom_site_fract_y
_atom_site_fract_z
_atom_site_U_iso_or_equiv
_atom_site_adp_type
_atom_site_calc_flag
_atom_site_refinement_flags
_atom_site_occupancy
_atom_site_disorder_assembly
_atom_site_disorder_group
_atom_site_type_symbol
F1 0.3715(2) -0.07142(10) 0.38067(19) 0.1560(10) Uani d . 1 . . F
N1 0.13174(11) 0.27379(8) 0.61325(11) 0.0395(4) Uani d . 1 . . N
N2 0.17940(16) 0.54469(10) 0.72109(15) 0.0642(5) Uani d . 1 . . N
O1 0.45098(10) 0.44908(6) 0.41767(10) 0.0453(3) Uani d . 1 . . O
O2 0.27302(11) 0.51678(7) 0.35152(10) 0.0543(4) Uani d . 1 . . O
O3 0.20694(17) 0.60217(9) 0.7099(2) 0.1072(8) Uani d . 1 . . O
O4 0.08452(15) 0.52841(10) 0.72176(17) 0.0975(7) Uani d . 1 . . O
O5 0.32026(11) 0.29583(8) 0.93543(10) 0.0566(4) Uani d . 1 . . O
O6 0.15590(11) 0.24502(8) 0.91979(9) 0.0563(4) Uani d . 1 . . O
O7 -0.04992(12) 0.28166(8) 0.76151(14) 0.0683(5) Uani d . 1 . . O
O8 -0.00211(9) 0.17923(6) 0.71812(10) 0.0450(3) Uani d . 1 . . O
C1 0.24502(13) 0.28762(8) 0.59700(12) 0.0339(4) Uani d . 1 . . C
C2 0.30456(12) 0.30471(8) 0.71124(12) 0.0319(4) Uani d . 1 . . C
C3 0.22253(13) 0.27437(8) 0.77303(12) 0.0335(4) Uani d . 1 . . C
C4 0.12617(13) 0.26350(8) 0.71161(12) 0.0344(4) Uani d . 1 . . C
C5 0.24632(13) 0.34658(8) 0.52512(12) 0.0334(4) Uani d . 1 . . C
C6 0.34786(13) 0.36864(9) 0.50196(12) 0.0355(4) Uani d . 1 . . C
H6 0.4113 0.3448 0.5263 0.043 Uiso calc R 1 . . H
C7 0.35580(14) 0.42469(9) 0.44402(13) 0.0371(4) Uani d . 1 . . C
C8 0.25929(15) 0.46056(9) 0.40716(13) 0.0410(4) Uani d . 1 . . C
C9 0.16005(14) 0.43762(10) 0.42719(14) 0.0431(4) Uani d . 1 . . C
H9 0.0964 0.4609 0.4014 0.052 Uiso calc R 1 . . H
C10 0.15113(13) 0.38022(9) 0.48527(13) 0.0378(4) Uani d . 1 . . C
C11 0.03847(14) 0.35631(10) 0.50146(15) 0.0470(5) Uani d . 1 . . C
H11A 0.0134 0.3825 0.5544 0.056 Uiso calc R 1 . . H
H11B -0.0133 0.3627 0.4400 0.056 Uiso calc R 1 . . H
C12 0.04175(14) 0.28339(10) 0.53044(14) 0.0440(4) Uani d . 1 . . C
H12A -0.0275 0.2704 0.5512 0.053 Uiso calc R 1 . . H
H12B 0.0533 0.2561 0.4732 0.053 Uiso calc R 1 . . H
C13 0.55041(15) 0.41623(10) 0.45945(16) 0.0500(5) Uani d . 1 . . C
H13A 0.5550 0.4140 0.5315 0.075 Uiso calc R 1 . . H
H13B 0.6122 0.4408 0.4426 0.075 Uiso calc R 1 . . H
H13C 0.5509 0.3718 0.4324 0.075 Uiso calc R 1 . . H
C14 0.1883(2) 0.56543(12) 0.3465(2) 0.0779(8) Uani d . 1 . . C
H14A 0.1218 0.5479 0.3086 0.117 Uiso calc R 1 . . H
H14B 0.2100 0.6049 0.3140 0.117 Uiso calc R 1 . . H
H14C 0.1757 0.5764 0.4135 0.117 Uiso calc R 1 . . H
C15 0.29176(15) 0.22565(9) 0.55389(13) 0.0395(4) Uani d . 1 . . C
H15 0.3591 0.2298 0.5308 0.047 Uiso calc R 1 . . H
C16 0.24431(17) 0.16624(9) 0.54662(14) 0.0472(5) Uani d . 1 . . C
H16 0.1787 0.1629 0.5729 0.057 Uiso calc R 1 . . H
C17 0.28167(19) 0.10508(10) 0.50260(15) 0.0549(5) Uani d . 1 . . C
C18 0.2213(2) 0.04692(12) 0.50706(19) 0.0752(7) Uani d . 1 . . C
H18 0.1584 0.0482 0.5377 0.090 Uiso calc R 1 . . H
C19 0.2514(3) -0.01269(14) 0.4675(3) 0.0998(10) Uani d . 1 . . C
H19 0.2109 -0.0514 0.4728 0.120 Uiso calc R 1 . . H
C20 0.3413(4) -0.01327(15) 0.4210(3) 0.1013(11) Uani d . 1 . . C
C21 0.4042(3) 0.04191(16) 0.4146(2) 0.0947(9) Uani d . 1 . . C
H21 0.4668 0.0395 0.3834 0.114 Uiso calc R 1 . . H
C22 0.3745(2) 0.10199(13) 0.45488(19) 0.0722(7) Uani d . 1 . . C
H22 0.4166 0.1401 0.4500 0.087 Uiso calc R 1 . . H
C23 0.42494(13) 0.28281(8) 0.73462(12) 0.0326(4) Uani d . 1 . . C
C24 0.47051(15) 0.21956(9) 0.73820(13) 0.0410(4) Uani d . 1 . . C
H24 0.4260 0.1820 0.7251 0.049 Uiso calc R 1 . . H
C25 0.58436(15) 0.21315(10) 0.76187(14) 0.0459(5) Uani d . 1 . . C
H25 0.6159 0.1708 0.7641 0.055 Uiso calc R 1 . . H
C26 0.65137(15) 0.26837(11) 0.78215(14) 0.0474(5) Uani d . 1 . . C
H26 0.7272 0.2629 0.7975 0.057 Uiso calc R 1 . . H
C27 0.60647(14) 0.33151(10) 0.77980(13) 0.0423(4) Uani d . 1 . . C
H27 0.6513 0.3688 0.7940 0.051 Uiso calc R 1 . . H
C28 0.49324(13) 0.33857(8) 0.75588(12) 0.0345(4) Uani d . 1 . . C
C29 0.42580(13) 0.39880(8) 0.75151(12) 0.0341(4) Uani d . 1 . . C
C30 0.45536(15) 0.46548(9) 0.76487(14) 0.0443(4) Uani d . 1 . . C
H30 0.5290 0.4776 0.7803 0.053 Uiso calc R 1 . . H
C31 0.37401(16) 0.51340(10) 0.75497(15) 0.0475(5) Uani d . 1 . . C
H31 0.3919 0.5585 0.7620 0.057 Uiso calc R 1 . . H
C32 0.26501(15) 0.49335(9) 0.73431(14) 0.0433(4) Uani d . 1 . . C
C33 0.23293(14) 0.42697(9) 0.72277(13) 0.0385(4) Uani d . 1 . . C
H33 0.1590 0.4149 0.7113 0.046 Uiso calc R 1 . . H
C34 0.31515(13) 0.37985(8) 0.72904(12) 0.0329(4) Uani d . 1 . . C
C35 0.24083(14) 0.27307(9) 0.88194(13) 0.0384(4) Uani d . 1 . . C
C36 0.1594(2) 0.25083(14) 1.02722(15) 0.0713(7) Uani d . 1 . . C
H36A 0.2230 0.2279 1.0611 0.107 Uiso calc R 1 . . H
H36B 0.0942 0.2313 1.0462 0.107 Uiso calc R 1 . . H
H36C 0.1633 0.2971 1.0460 0.107 Uiso calc R 1 . . H
C37 0.01561(14) 0.24369(9) 0.73665(13) 0.0370(4) Uani d . 1 . . C
C38 -0.11209(16) 0.15487(11) 0.72289(19) 0.0618(6) Uani d . 1 . . C
H38A -0.1339 0.1680 0.7859 0.093 Uiso calc R 1 . . H
H38B -0.1129 0.1070 0.7179 0.093 Uiso calc R 1 . . H
H38C -0.1624 0.1734 0.6681 0.093 Uiso calc R 1 . . H

loop_
_atom_site_aniso_label
_atom_site_aniso_U_11
_atom_site_aniso_U_22
_atom_site_aniso_U_33
_atom_site_aniso_U_12
_atom_site_aniso_U_13
_atom_site_aniso_U_23
F1 0.222(3) 0.0742(13) 0.166(2) 0.0406(14) 0.0133(18) -0.0555(13)
N1 0.0308(7) 0.0492(9) 0.0380(8) -0.0096(6) 0.0040(6) 0.0005(7)
N2 0.0622(13) 0.0468(12) 0.0804(13) 0.0162(9) 0.0002(10) -0.0093(9)
O1 0.0377(7) 0.0439(7) 0.0566(8) -0.0011(5) 0.0144(6) 0.0108(6)
O2 0.0497(8) 0.0468(8) 0.0672(9) 0.0060(6) 0.0115(7) 0.0215(7)
O3 0.0975(15) 0.0374(10) 0.185(2) 0.0203(9) 0.0159(14) -0.0024(12)
O4 0.0506(11) 0.0768(13) 0.159(2) 0.0209(9) -0.0023(11) -0.0079(12)
O5 0.0427(8) 0.0807(11) 0.0438(7) -0.0139(7) -0.0019(6) 0.0032(7)
O6 0.0626(9) 0.0714(10) 0.0371(7) -0.0304(7) 0.0149(6) -0.0031(6)
O7 0.0495(9) 0.0566(10) 0.1054(13) -0.0024(7) 0.0332(8) -0.0174(9)
O8 0.0348(7) 0.0372(7) 0.0637(8) -0.0081(5) 0.0091(6) 0.0017(6)
C1 0.0283(8) 0.0379(10) 0.0355(8) -0.0059(7) 0.0053(6) -0.0009(7)
C2 0.0283(8) 0.0318(9) 0.0357(8) -0.0020(7) 0.0049(6) 0.0013(7)
C3 0.0311(8) 0.0319(9) 0.0379(9) -0.0033(7) 0.0065(7) 0.0005(7)
C4 0.0351(9) 0.0294(9) 0.0398(9) -0.0030(7) 0.0092(7) -0.0001(7)
C5 0.0335(9) 0.0345(9) 0.0320(8) -0.0015(7) 0.0047(6) -0.0025(7)
C6 0.0332(9) 0.0367(10) 0.0371(9) 0.0028(7) 0.0073(7) 0.0014(7)
C7 0.0374(9) 0.0381(10) 0.0370(9) -0.0023(7) 0.0102(7) -0.0026(7)
C8 0.0447(10) 0.0383(10) 0.0396(9) 0.0010(8) 0.0049(7) 0.0050(8)
C9 0.0351(9) 0.0460(11) 0.0461(10) 0.0047(8) -0.0003(7) 0.0045(8)
C10 0.0335(9) 0.0426(10) 0.0368(9) -0.0015(7) 0.0042(7) -0.0017(8)
C11 0.0321(9) 0.0579(13) 0.0499(11) -0.0006(8) 0.0026(8) 0.0042(9)
C12 0.0323(9) 0.0570(12) 0.0412(10) -0.0114(8) 0.0005(7) -0.0004(9)
C13 0.0380(10) 0.0506(12) 0.0634(12) 0.0005(9) 0.0143(9) 0.0066(10)
C14 0.0654(15) 0.0572(15) 0.113(2) 0.0159(12) 0.0206(14) 0.0364(14)
C15 0.0411(10) 0.0393(10) 0.0377(9) -0.0022(8) 0.0049(7) 0.0003(7)
C16 0.0550(12) 0.0421(11) 0.0438(10) -0.0064(9) 0.0053(8) -0.0012(8)
C17 0.0762(15) 0.0406(11) 0.0442(11) 0.0010(10) -0.0030(10) -0.0032(9)
C18 0.108(2) 0.0493(14) 0.0666(15) -0.0164(13) 0.0086(14) -0.0101(11)
C19 0.153(3) 0.0460(16) 0.095(2) -0.0113(18) 0.002(2) -0.0190(15)
C20 0.151(3) 0.0527(18) 0.093(2) 0.0250(19) -0.003(2) -0.0270(16)
C21 0.109(2) 0.078(2) 0.097(2) 0.0287(18) 0.0148(17) -0.0215(17)
C22 0.0835(17) 0.0547(15) 0.0780(16) 0.0092(12) 0.0106(13) -0.0112(12)
C23 0.0305(8) 0.0351(9) 0.0322(8) 0.0006(7) 0.0046(6) 0.0029(7)
C24 0.0435(10) 0.0371(10) 0.0422(10) 0.0017(8) 0.0057(8) 0.0054(8)
C25 0.0466(11) 0.0480(11) 0.0440(10) 0.0173(9) 0.0095(8) 0.0055(8)
C26 0.0337(9) 0.0649(14) 0.0434(10) 0.0098(9) 0.0048(8) -0.0010(9)
C27 0.0293(9) 0.0544(12) 0.0432(10) -0.0026(8) 0.0061(7) -0.0043(8)
C28 0.0312(8) 0.0389(10) 0.0338(8) -0.0014(7) 0.0064(6) -0.0004(7)
C29 0.0329(8) 0.0350(9) 0.0345(8) -0.0039(7) 0.0052(7) -0.0007(7)
C30 0.0389(10) 0.0390(10) 0.0543(11) -0.0091(8) 0.0048(8) -0.0042(8)
C31 0.0540(12) 0.0326(10) 0.0561(11) -0.0059(8) 0.0086(9) -0.0058(8)
C32 0.0473(11) 0.0362(10) 0.0452(10) 0.0081(8) 0.0033(8) -0.0045(8)
C33 0.0321(9) 0.0411(10) 0.0411(9) 0.0011(7) 0.0018(7) -0.0037(8)
C34 0.0321(8) 0.0349(9) 0.0317(8) -0.0032(7) 0.0046(6) 0.0000(7)
C35 0.0388(9) 0.0380(10) 0.0388(9) -0.0024(8) 0.0075(8) 0.0026(7)
C36 0.0868(17) 0.0893(19) 0.0418(11) -0.0339(14) 0.0229(11) -0.0056(11)
C37 0.0339(9) 0.0383(10) 0.0392(9) -0.0029(8) 0.0074(7) -0.0002(7)
C38 0.0374(11) 0.0574(14) 0.0897(16) -0.0150(9) 0.0065(10) 0.0161(12)

loop_
_atom_type_symbol
_atom_type_description
_atom_type_scat_dispersion_real
_atom_type_scat_dispersion_imag
_atom_type_scat_source
C C 0.0033 0.0016 'International Tables Vol C Tables 4.2.6.8 and 6.1.1.4'
H H 0.0000 0.0000 'International Tables Vol C Tables 4.2.6.8 and 6.1.1.4'
N N 0.0061 0.0033 'International Tables Vol C Tables 4.2.6.8 and 6.1.1.4'
O O 0.0106 0.0060 'International Tables Vol C Tables 4.2.6.8 and 6.1.1.4'
F F 0.0171 0.0103 'International Tables Vol C Tables 4.2.6.8 and 6.1.1.4'

loop_
_geom_angle_atom_site_label_1
_geom_angle_atom_site_label_2
_geom_angle_atom_site_label_3
_geom_angle
_geom_angle_publ_flag
C4 N1 C12 128.39(14) ?
C4 N1 C1 111.39(13) ?
C12 N1 C1 119.33(14) ?
O4 N2 O3 122.8(2) ?
O4 N2 C32 119.05(19) ?
O3 N2 C32 118.1(2) ?
C7 O1 C13 116.83(14) ?
C8 O2 C14 115.95(15) ?
C35 O6 C36 115.81(15) ?
C37 O8 C38 116.59(15) ?
N1 C1 C15 108.95(13) ?
N1 C1 C5 109.93(13) ?
C15 C1 C5 110.55(13) ?
N1 C1 C2 101.58(12) ?
C15 C1 C2 112.79(13) ?
C5 C1 C2 112.63(13) ?
C1 C2 C3 100.79(12) y
C1 C2 C23 114.50(13) y
C1 C2 C34 111.68(13) y
C3 C2 C23 118.26(13) y
C3 C2 C34 110.82(13) y
C23 C2 C34 101.17(12) y
C4 C3 C35 126.87(15) ?
C4 C3 C2 108.86(14) ?
C35 C3 C2 122.85(14) ?
N1 C4 C3 113.65(14) ?
N1 C4 C37 116.21(14) ?
C3 C4 C37 130.13(16) ?
C10 C5 C6 119.31(15) ?
C10 C5 C1 122.05(15) ?
C6 C5 C1 118.60(14) ?
C7 C6 C5 121.56(15) ?
C7 C6 H6 119.2 ?
C5 C6 H6 119.2 ?
O1 C7 C6 125.13(15) ?
O1 C7 C8 115.87(15) ?
C6 C7 C8 119.00(15) ?
C9 C8 O2 124.62(16) ?
C9 C8 C7 119.22(16) ?
O2 C8 C7 116.16(15) ?
C8 C9 C10 122.12(16) ?
C8 C9 H9 118.9 ?
C10 C9 H9 118.9 ?
C5 C10 C9 118.70(15) ?
C5 C10 C11 121.96(16) ?
C9 C10 C11 119.34(15) ?
C12 C11 C10 110.72(15) ?
C12 C11 H11A 109.5 ?
C10 C11 H11A 109.5 ?
C12 C11 H11B 109.5 ?
C10 C11 H11B 109.5 ?
H11A C11 H11B 108.1 ?
N1 C12 C11 108.14(14) ?
N1 C12 H12A 110.1 ?
C11 C12 H12A 110.1 ?
N1 C12 H12B 110.1 ?
C11 C12 H12B 110.1 ?
H12A C12 H12B 108.4 ?
O1 C13 H13A 109.5 ?
O1 C13 H13B 109.5 ?
H13A C13 H13B 109.5 ?
O1 C13 H13C 109.5 ?
H13A C13 H13C 109.5 ?
H13B C13 H13C 109.5 ?
O2 C14 H14A 109.5 ?
O2 C14 H14B 109.5 ?
H14A C14 H14B 109.5 ?
O2 C14 H14C 109.5 ?
H14A C14 H14C 109.5 ?
H14B C14 H14C 109.5 ?
C16 C15 C1 125.11(17) ?
C16 C15 H15 117.4 ?
C1 C15 H15 117.4 ?
C15 C16 C17 128.4(2) ?
C15 C16 H16 115.8 ?
C17 C16 H16 115.8 ?
C18 C17 C22 117.6(2) ?
C18 C17 C16 118.8(2) ?
C22 C17 C16 123.5(2) ?
C19 C18 C17 122.2(3) ?
C19 C18 H18 118.9 ?
C17 C18 H18 118.9 ?
C20 C19 C18 118.2(3) ?
C20 C19 H19 120.9 ?
C18 C19 H19 120.9 ?
C19 C20 F1 118.9(4) ?
C19 C20 C21 122.5(3) ?
F1 C20 C21 118.6(4) ?
C20 C21 C22 119.5(3) ?
C20 C21 H21 120.3 ?
C22 C21 H21 120.3 ?
C21 C22 C17 120.0(3) ?
C21 C22 H22 120.0 ?
C17 C22 H22 120.0 ?
C24 C23 C28 119.73(15) ?
C24 C23 C2 130.09(15) ?
C28 C23 C2 110.17(14) ?
C23 C24 C25 118.69(17) ?
C23 C24 H24 120.7 ?
C25 C24 H24 120.7 ?
C26 C25 C24 121.31(17) ?
C26 C25 H25 119.3 ?
C24 C25 H25 119.3 ?
C27 C26 C25 120.34(17) ?
C27 C26 H26 119.8 ?
C25 C26 H26 119.8 ?
C26 C27 C28 118.90(18) ?
C26 C27 H27 120.6 ?
C28 C27 H27 120.6 ?
C27 C28 C23 121.03(16) ?
C27 C28 C29 129.60(16) ?
C23 C28 C29 109.34(14) ?
C30 C29 C34 121.00(16) ?
C30 C29 C28 130.80(16) ?
C34 C29 C28 108.19(14) ?
C31 C30 C29 119.04(17) ?
C31 C30 H30 120.5 ?
C29 C30 H30 120.5 ?
C30 C31 C32 118.90(17) ?
C30 C31 H31 120.6 ?
C32 C31 H31 120.6 ?
C31 C32 C33 123.32(17) ?
C31 C32 N2 118.48(17) ?
C33 C32 N2 118.18(17) ?
C34 C33 C32 117.13(16) ?
C34 C33 H33 121.4 ?
C32 C33 H33 121.4 ?
C33 C34 C29 120.54(16) ?
C33 C34 C2 128.47(15) ?
C29 C34 C2 110.97(14) ?
O5 C35 O6 122.31(16) ?
O5 C35 C3 125.50(16) ?
O6 C35 C3 112.15(14) ?
O6 C36 H36A 109.5 ?
O6 C36 H36B 109.5 ?
H36A C36 H36B 109.5 ?
O6 C36 H36C 109.5 ?
H36A C36 H36C 109.5 ?
H36B C36 H36C 109.5 ?
O7 C37 O8 125.07(16) ?
O7 C37 C4 124.57(17) ?
O8 C37 C4 110.09(14) ?
O8 C38 H38A 109.5 ?
O8 C38 H38B 109.5 ?
H38A C38 H38B 109.5 ?
O8 C38 H38C 109.5 ?
H38A C38 H38C 109.5 ?
H38B C38 H38C 109.5 ?

loop_
_geom_bond_atom_site_label_1
_geom_bond_atom_site_label_2
_geom_bond_site_symmetry_2
_geom_bond_distance
_geom_bond_publ_flag
F1 C20 . 1.359(3) ?
N1 C1 . 1.468(2) y
N1 C4 . 1.347(2) y
N1 C12 . 1.456(2) y
N2 O4 . 1.212(2) ?
N2 O3 . 1.215(3) ?
N2 C32 . 1.462(2) ?
O1 C7 . 1.363(2) ?
O1 C13 . 1.425(2) ?
O2 C8 . 1.375(2) ?
O2 C14 . 1.420(3) ?
O5 C35 . 1.209(2) ?
O6 C35 . 1.350(2) ?
O6 C36 . 1.439(2) ?
O7 C37 . 1.191(2) ?
O8 C37 . 1.326(2) ?
O8 C38 . 1.447(2) ?
C1 C2 . 1.630(2) y
C1 C5 . 1.525(2) y
C1 C15 . 1.518(2) y
C2 C3 . 1.525(2) y
C2 C23 . 1.529(2) y
C2 C34 . 1.525(2) y
C3 C4 . 1.353(2) ?
C3 C35 . 1.443(2) ?
C4 C37 . 1.501(2) ?
C5 C10 . 1.385(2) ?
C5 C6 . 1.402(2) ?
C6 C7 . 1.376(2) ?
C6 H6 . 0.9300 ?
C7 C8 . 1.410(2) ?
C8 C9 . 1.367(3) ?
C9 C10 . 1.401(3) ?
C9 H9 . 0.9300 ?
C10 C11 . 1.511(2) y
C11 C12 . 1.509(3) y
C11 H11A . 0.9700 ?
C11 H11B . 0.9700 ?
C12 H12A . 0.9700 ?
C12 H12B . 0.9700 ?
C13 H13A . 0.9600 ?
C13 H13B . 0.9600 ?
C13 H13C . 0.9600 ?
C14 H14A . 0.9600 ?
C14 H14B . 0.9600 ?
C14 H14C . 0.9600 ?
C15 C16 . 1.321(2) y
C15 H15 . 0.9300 ?
C16 C17 . 1.463(3) y
C16 H16 . 0.9300 ?
C17 C18 . 1.387(3) ?
C17 C22 . 1.391(3) ?
C18 C19 . 1.379(4) ?
C18 H18 . 0.9300 ?
C19 C20 . 1.348(5) ?
C19 H19 . 0.9300 ?
C20 C21 . 1.358(5) ?
C21 C22 . 1.390(4) ?
C21 H21 . 0.9300 ?
C22 H22 . 0.9300 ?
C23 C24 . 1.382(2) ?
C23 C28 . 1.400(2) ?
C24 C25 . 1.393(3) ?
C24 H24 . 0.9300 ?
C25 C26 . 1.380(3) ?
C25 H25 . 0.9300 ?
C26 C27 . 1.377(3) ?
C26 H26 . 0.9300 ?
C27 C28 . 1.387(2) ?
C27 H27 . 0.9300 ?
C28 C29 . 1.459(2) y
C29 C30 . 1.388(2) ?
C29 C34 . 1.400(2) ?
C30 C31 . 1.377(3) ?
C30 H30 . 0.9300 ?
C31 C32 . 1.385(3) ?
C31 H31 . 0.9300 ?
C32 C33 . 1.388(3) ?
C33 C34 . 1.375(2) ?
C33 H33 . 0.9300 ?
C36 H36A . 0.9600 ?
C36 H36B . 0.9600 ?
C36 H36C . 0.9600 ?
C38 H38A . 0.9600 ?
C38 H38B . 0.9600 ?
C38 H38C . 0.9600 ?
